data_4063522
loop_
_publ_author_name
'Vicente, Jos\'e'
'Saura-Llamas, Isabel'
'Garc\'ia-L\'opez, Jos\'e-Antonio'
'Bautista, Delia'

_publ_section_title
;
 Insertion of Isocyanides, Isothiocyanates, and Carbon Monoxide into the
 Pd--C Bond of Cyclopalladated Complexes Containing Primary
 Arylalkylamines of Biological and Pharmaceutical Significance. Synthesis
 of Lactams and Cyclic Amidinium Salts Related to the Isoquinoline,
 Benzo[g]isoquinoline, and \b-Carboline Nuclei
;
_journal_issue 2
_journal_name_full Organometallics
_journal_page_first 448
_journal_page_last 464
_journal_paper_doi 10.1021/om800951k
_journal_volume 28
_journal_year 2009
_chemical_formula_sum 'C14 H19 F3 N2 O3 S'
_chemical_formula_weight 352.37
_chemical_name_systematic
; 
 ? 
;
_space_group_IT_number 14
_symmetry_cell_setting monoclinic
_symmetry_space_group_name_Hall '-P 2ybc'
_symmetry_space_group_name_H-M 'P 1 21/c 1'
_atom_sites_solution_hydrogens geom
_atom_sites_solution_primary direct
_atom_sites_solution_secondary difmap
_audit_creation_method SHELXL-97
_cell_angle_alpha 90.00
_cell_angle_beta 98.581(2)
_cell_angle_gamma 90.00
_cell_formula_units_Z 4
_cell_length_a 9.7404(7)
_cell_length_b 9.1752(7)
_cell_length_c 18.1889(13)
_cell_measurement_reflns_used 7898
_cell_measurement_temperature 100(2)
_cell_measurement_theta_max 28.07
_cell_measurement_theta_min 2.49
_cell_volume 1607.3(2)
_computing_cell_refinement 'Bruker SAINT'
_computing_data_collection 'Bruker SMART'
_computing_data_reduction 'Bruker SAINT'
_computing_molecular_graphics 'Bruker SHELXTL'
_computing_publication_material 'Bruker SHELXTL'
_computing_structure_refinement 'SHELXL-97 (Sheldrick, 1997)'
_computing_structure_solution 'SHELXS-97 (Sheldrick, 1990)'
_diffrn_ambient_temperature 100(2)
_diffrn_detector_area_resol_mean 8.26
_diffrn_measured_fraction_theta_full 0.999
_diffrn_measured_fraction_theta_max 0.999
_diffrn_measurement_device_type 'Bruker SMART APEX'
_diffrn_measurement_method \w-scan
_diffrn_radiation_monochromator graphite
_diffrn_radiation_source 'fine-focus sealed tube'
_diffrn_radiation_type MoK\a
_diffrn_radiation_wavelength 0.71073
_diffrn_reflns_av_R_equivalents 0.0237
_diffrn_reflns_av_sigmaI/netI 0.0180
_diffrn_reflns_limit_h_max 12
_diffrn_reflns_limit_h_min -12
_diffrn_reflns_limit_k_max 11
_diffrn_reflns_limit_k_min -11
_diffrn_reflns_limit_l_max 22
_diffrn_reflns_limit_l_min -22
_diffrn_reflns_number 17044
_diffrn_reflns_theta_full 26.00
_diffrn_reflns_theta_max 26.37
_diffrn_reflns_theta_min 2.11
_exptl_absorpt_coefficient_mu 0.248
_exptl_absorpt_correction_T_max 0.9780
_exptl_absorpt_correction_T_min 0.9161
_exptl_absorpt_correction_type multi-scan
_exptl_absorpt_process_details SADABS
_exptl_crystal_colour colourless
_exptl_crystal_density_diffrn 1.456
_exptl_crystal_density_method 'not measured'
_exptl_crystal_description lath
_exptl_crystal_F_000 736
_exptl_crystal_size_max 0.36
_exptl_crystal_size_mid 0.32
_exptl_crystal_size_min 0.09
_refine_diff_density_max 0.524
_refine_diff_density_min -0.253
_refine_diff_density_rms 0.053
_refine_ls_extinction_method none
_refine_ls_goodness_of_fit_ref 1.047
_refine_ls_hydrogen_treatment 'NH free, rigid methyls, others riding'
_refine_ls_matrix_type full
_refine_ls_number_parameters 219
_refine_ls_number_reflns 3287
_refine_ls_number_restraints 0
_refine_ls_restrained_S_all 1.047
_refine_ls_R_factor_all 0.0388
_refine_ls_R_factor_gt 0.0348
_refine_ls_shift/su_max 0.000
_refine_ls_shift/su_mean 0.000
_refine_ls_structure_factor_coef Fsqd
_refine_ls_weighting_details 'calc w=1/[\s^2^(Fo^2^)+(0.0520P)^2^+0.6983P] where P=(Fo^2^+2Fc^2^)/3'
_refine_ls_weighting_scheme calc
_refine_ls_wR_factor_gt 0.0904
_refine_ls_wR_factor_ref 0.0929
_reflns_number_gt 2954
_reflns_number_total 3287
_reflns_threshold_expression >2sigma(I)
_cod_data_source_file om800951k_si_002.cif
_cod_data_source_block jab785s
_cod_original_sg_symbol_H-M ' P 2(1)/c'
_cod_database_code 4063522

loop_
_symmetry_equiv_pos_as_xyz
'x, y, z'
'-x, y+1/2, -z+1/2'
'-x, -y, -z'
'x, -y-1/2, z-1/2'

loop_
_atom_site_label
_atom_site_type_symbol
_atom_site_fract_x
_atom_site_fract_y
_atom_site_fract_z
_atom_site_U_iso_or_equiv
_atom_site_adp_type
_atom_site_occupancy
_atom_site_symmetry_multiplicity
_atom_site_calc_flag
_atom_site_refinement_flags
_atom_site_disorder_assembly
_atom_site_disorder_group
N1 N 0.01558(13) 0.77557(14) 0.35435(7) 0.0194(3) Uani 1 1 d . . .
H01 H 0.0731(19) 0.747(2) 0.3260(10) 0.024(5) Uiso 1 1 d . . .
N2 N 0.12904(12) 0.66130(13) 0.45985(7) 0.0158(2) Uani 1 1 d . . .
H02 H 0.1251(19) 0.647(2) 0.5048(11) 0.027(5) Uiso 1 1 d . . .
C1 C -0.07478(14) 0.80772(14) 0.46885(8) 0.0170(3) Uani 1 1 d . . .
C2 C -0.20422(15) 0.84993(15) 0.43010(8) 0.0209(3) Uani 1 1 d . . .
C3 C -0.30425(16) 0.90408(16) 0.47038(9) 0.0256(3) Uani 1 1 d . . .
H3 H -0.3924 0.9330 0.4450 0.031 Uiso 1 1 calc R . .
C4 C -0.27638(17) 0.91604(16) 0.54697(9) 0.0261(3) Uani 1 1 d . . .
H4 H -0.3462 0.9511 0.5738 0.031 Uiso 1 1 calc R . .
C5 C -0.14742(17) 0.87725(16) 0.58502(9) 0.0235(3) Uani 1 1 d . . .
H5 H -0.1285 0.8869 0.6376 0.028 Uiso 1 1 calc R . .
C6 C -0.04616(16) 0.82430(15) 0.54589(8) 0.0195(3) Uani 1 1 d . . .
H6 H 0.0429 0.7993 0.5716 0.023 Uiso 1 1 calc R . .
C7 C -0.23121(16) 0.83039(18) 0.34727(9) 0.0260(3) Uani 1 1 d . . .
H7A H -0.3054 0.8980 0.3253 0.031 Uiso 1 1 calc R . .
H7B H -0.2628 0.7295 0.3351 0.031 Uiso 1 1 calc R . .
C8 C -0.10033(16) 0.86046(17) 0.31509(8) 0.0242(3) Uani 1 1 d . . .
H8A H -0.1146 0.8345 0.2617 0.029 Uiso 1 1 calc R . .
H8B H -0.0781 0.9657 0.3195 0.029 Uiso 1 1 calc R . .
C9 C 0.02869(14) 0.74519(14) 0.42577(7) 0.0158(3) Uani 1 1 d . . .
C10 C 0.24656(14) 0.59158(15) 0.42873(7) 0.0154(3) Uani 1 1 d . . .
C11 C 0.19499(15) 0.50318(15) 0.35838(8) 0.0188(3) Uani 1 1 d . . .
H11A H 0.1099 0.4509 0.3650 0.028 Uiso 1 1 calc R . .
H11B H 0.2665 0.4329 0.3495 0.028 Uiso 1 1 calc R . .
H11C H 0.1756 0.5692 0.3158 0.028 Uiso 1 1 calc R . .
C12 C 0.31293(15) 0.48626(15) 0.48846(8) 0.0183(3) Uani 1 1 d . . .
H12A H 0.3478 0.5407 0.5338 0.027 Uiso 1 1 calc R . .
H12B H 0.3901 0.4352 0.4708 0.027 Uiso 1 1 calc R . .
H12C H 0.2436 0.4151 0.4993 0.027 Uiso 1 1 calc R . .
C13 C 0.35123(15) 0.70873(16) 0.41450(8) 0.0200(3) Uani 1 1 d . . .
H13A H 0.3061 0.7791 0.3782 0.030 Uiso 1 1 calc R . .
H13B H 0.4294 0.6630 0.3951 0.030 Uiso 1 1 calc R . .
H13C H 0.3853 0.7591 0.4612 0.030 Uiso 1 1 calc R . .
C14 C 0.37994(17) 0.8072(2) 0.18891(9) 0.0304(4) Uani 1 1 d . . .
F1 F 0.46648(11) 0.91322(14) 0.17595(6) 0.0466(3) Uani 1 1 d . . .
F2 F 0.37184(12) 0.71438(13) 0.13197(6) 0.0436(3) Uani 1 1 d . . .
F3 F 0.43631(12) 0.73667(16) 0.24977(6) 0.0517(3) Uani 1 1 d . . .
S1 S 0.20817(4) 0.87985(4) 0.198072(18) 0.01968(12) Uani 1 1 d . . .
O1 O 0.16106(11) 0.93840(11) 0.12489(6) 0.0228(2) Uani 1 1 d . . .
O2 O 0.23499(14) 0.98461(14) 0.25687(6) 0.0355(3) Uani 1 1 d . . .
O3 O 0.13417(11) 0.75138(12) 0.21636(6) 0.0270(3) Uani 1 1 d . . .

loop_
_atom_site_aniso_label
_atom_site_aniso_U_11
_atom_site_aniso_U_22
_atom_site_aniso_U_33
_atom_site_aniso_U_23
_atom_site_aniso_U_13
_atom_site_aniso_U_12
N1 0.0198(6) 0.0221(6) 0.0164(6) 0.0029(5) 0.0030(5) 0.0027(5)
N2 0.0185(6) 0.0175(6) 0.0119(6) 0.0006(4) 0.0039(4) 0.0015(5)
C1 0.0189(7) 0.0117(6) 0.0209(7) 0.0018(5) 0.0043(5) -0.0010(5)
C2 0.0207(7) 0.0149(6) 0.0268(8) 0.0030(6) 0.0029(6) 0.0001(5)
C3 0.0202(7) 0.0181(7) 0.0389(9) 0.0038(6) 0.0059(6) 0.0036(6)
C4 0.0268(8) 0.0157(7) 0.0391(9) -0.0009(6) 0.0160(7) 0.0022(6)
C5 0.0309(8) 0.0164(7) 0.0248(8) -0.0023(6) 0.0099(6) -0.0004(6)
C6 0.0221(7) 0.0155(6) 0.0212(7) 0.0006(5) 0.0043(6) -0.0001(6)
C7 0.0223(8) 0.0260(8) 0.0279(8) 0.0026(6) -0.0023(6) 0.0052(6)
C8 0.0260(8) 0.0254(7) 0.0195(7) 0.0060(6) -0.0020(6) 0.0033(6)
C9 0.0167(7) 0.0136(6) 0.0167(7) -0.0001(5) 0.0013(5) -0.0033(5)
C10 0.0158(7) 0.0158(6) 0.0149(7) -0.0008(5) 0.0032(5) 0.0009(5)
C11 0.0210(7) 0.0192(7) 0.0159(7) -0.0030(5) 0.0019(5) -0.0001(6)
C12 0.0187(7) 0.0191(7) 0.0170(7) 0.0010(5) 0.0026(5) 0.0021(5)
C13 0.0207(7) 0.0186(7) 0.0211(7) 0.0007(5) 0.0044(6) -0.0025(6)
C14 0.0266(8) 0.0436(10) 0.0215(8) 0.0083(7) 0.0049(6) 0.0036(7)
F1 0.0254(5) 0.0737(8) 0.0414(6) 0.0091(6) 0.0074(4) -0.0139(5)
F2 0.0499(7) 0.0466(6) 0.0372(6) -0.0021(5) 0.0168(5) 0.0188(5)
F3 0.0367(6) 0.0853(9) 0.0335(6) 0.0267(6) 0.0066(5) 0.0208(6)
S1 0.0230(2) 0.0224(2) 0.01454(19) -0.00005(13) 0.00558(13) -0.00152(14)
O1 0.0249(5) 0.0253(5) 0.0189(5) 0.0028(4) 0.0053(4) 0.0006(4)
O2 0.0506(8) 0.0347(7) 0.0223(6) -0.0095(5) 0.0093(5) -0.0055(6)
O3 0.0292(6) 0.0304(6) 0.0223(6) 0.0054(4) 0.0067(4) -0.0055(5)

loop_
_atom_type_symbol
_atom_type_description
_atom_type_scat_dispersion_real
_atom_type_scat_dispersion_imag
_atom_type_scat_source
C C 0.0033 0.0016 'International Tables Vol C Tables 4.2.6.8 and 6.1.1.4'
H H 0.0000 0.0000 'International Tables Vol C Tables 4.2.6.8 and 6.1.1.4'
N N 0.0061 0.0033 'International Tables Vol C Tables 4.2.6.8 and 6.1.1.4'
O O 0.0106 0.0060 'International Tables Vol C Tables 4.2.6.8 and 6.1.1.4'
F F 0.0171 0.0103 'International Tables Vol C Tables 4.2.6.8 and 6.1.1.4'
S S 0.1246 0.1234 'International Tables Vol C Tables 4.2.6.8 and 6.1.1.4'

loop_
_geom_angle_atom_site_label_1
_geom_angle_atom_site_label_2
_geom_angle_atom_site_label_3
_geom_angle
_geom_angle_site_symmetry_1
_geom_angle_site_symmetry_3
_geom_angle_publ_flag
C9 N1 C8 123.19(13) . . ?
C9 N2 C10 128.73(12) . . ?
C6 C1 C2 120.26(13) . . ?
C6 C1 C9 121.57(13) . . ?
C2 C1 C9 118.17(13) . . ?
C3 C2 C1 118.68(14) . . ?
C3 C2 C7 122.56(14) . . ?
C1 C2 C7 118.73(13) . . ?
C4 C3 C2 120.64(14) . . ?
C3 C4 C5 120.61(14) . . ?
C4 C5 C6 119.60(14) . . ?
C5 C6 C1 120.16(14) . . ?
C2 C7 C8 109.68(13) . . ?
N1 C8 C7 110.38(12) . . ?
N1 C9 N2 122.79(13) . . ?
N1 C9 C1 117.82(12) . . ?
N2 C9 C1 119.39(12) . . ?
N2 C10 C12 105.60(11) . . ?
N2 C10 C13 109.32(11) . . ?
C12 C10 C13 110.09(11) . . ?
N2 C10 C11 111.59(11) . . ?
C12 C10 C11 108.09(11) . . ?
C13 C10 C11 111.94(11) . . ?
F3 C14 F1 108.05(14) . . ?
F3 C14 F2 107.74(15) . . ?
F1 C14 F2 107.14(13) . . ?
F3 C14 S1 111.78(11) . . ?
F1 C14 S1 111.21(13) . . ?
F2 C14 S1 110.72(11) . . ?
O2 S1 O1 115.83(7) . . ?
O2 S1 O3 114.63(7) . . ?
O1 S1 O3 114.47(6) . . ?
O2 S1 C14 104.16(8) . . ?
O1 S1 C14 102.72(7) . . ?
O3 S1 C14 102.59(8) . . ?

loop_
_geom_bond_atom_site_label_1
_geom_bond_atom_site_label_2
_geom_bond_distance
_geom_bond_site_symmetry_2
_geom_bond_publ_flag
N1 C9 1.3160(18) . ?
N1 C8 1.4665(19) . ?
N2 C9 1.3233(18) . ?
N2 C10 1.4943(17) . ?
C1 C6 1.395(2) . ?
C1 C2 1.404(2) . ?
C1 C9 1.4815(19) . ?
C2 C3 1.395(2) . ?
C2 C7 1.501(2) . ?
C3 C4 1.383(2) . ?
C4 C5 1.387(2) . ?
C5 C6 1.387(2) . ?
C7 C8 1.505(2) . ?
C10 C12 1.5240(18) . ?
C10 C13 1.5299(19) . ?
C10 C11 1.5349(18) . ?
C14 F3 1.3285(19) . ?
C14 F1 1.331(2) . ?
C14 F2 1.334(2) . ?
C14 S1 1.8314(17) . ?
S1 O2 1.4326(12) . ?
S1 O1 1.4452(10) . ?
S1 O3 1.4461(11) . ?

loop_
_geom_hbond_atom_site_label_D
_geom_hbond_atom_site_label_H
_geom_hbond_atom_site_label_A
_geom_hbond_distance_DH
_geom_hbond_distance_HA
_geom_hbond_distance_DA
_geom_hbond_angle_DHA
_geom_hbond_site_symmetry_A
C11 H11C O3 0.98 2.45 3.4284(18) 175.1 .
N1 H01 O3 0.857(19) 2.165(18) 2.9238(17) 147.5(16) .
N2 H02 O1 0.834(19) 2.30(2) 3.1091(16) 164.0(17) 4_576

loop_
_cod_related_entry_id
_cod_related_entry_database
_cod_related_entry_code
1 ChemSpider 30659637
